data_4036701
loop_
_publ_author_name
'Bagdasarian, Alex L.'
'Nguyen, Huy H.'
'Palazzo, Teresa A.'
'Fettinger, James C.'
'Haddadin, Makhluf J.'
'Kurth, Mark J.'

_publ_section_title
;
 One-Pot Synthesis of Benzo[4,5]imidazo[2,1-a]isoquinolines and
 Isoquinolino[3,4-b]quinoxalines via Tandem Cyclization Strategies.
;
_journal_issue 9
_journal_name_full 'The Journal of organic chemistry'
_journal_page_first 3924
_journal_page_last 3928
_journal_paper_doi 10.1021/acs.joc.6b00338
_journal_volume 81
_journal_year 2016
_chemical_formula_moiety 'C14 H11 N3'
_chemical_formula_sum 'C14 H11 N3'
_chemical_formula_weight 221.26
_space_group_crystal_system orthorhombic
_space_group_IT_number 19
_space_group_name_Hall 'P 2ac 2ab'
_space_group_name_H-M_alt 'P 21 21 21'
_atom_sites_solution_hydrogens difmap
_audit_creation_method SHELXL-2014/7
_cell_angle_alpha 90
_cell_angle_beta 90
_cell_angle_gamma 90
_cell_formula_units_Z 4
_cell_length_a 6.3341(5)
_cell_length_b 12.6687(11)
_cell_length_c 14.0857(12)
_cell_measurement_reflns_used 9897
_cell_measurement_temperature 90(2)
_cell_measurement_theta_max 68.61
_cell_measurement_theta_min 4.69
_cell_volume 1130.30(16)
_computing_cell_refinement 'SAINT (8.34a) (Bruker, 2013)'
_computing_data_collection 'Apex2 (2014.9-1) (Bruker, 2014)'
_computing_data_reduction 'SAINT (8.34a) (Bruker, 2013)'
_computing_molecular_graphics 'Bruker SHELXTL'
_computing_publication_material 'Bruker SHELXTL'
_computing_structure_refinement 'SHELXL-2014/7 (Sheldrick, 2014)'
_computing_structure_solution 'SHELXT (Sheldrick, 2014)'
_diffrn_ambient_temperature 90(2)
_diffrn_measured_fraction_theta_full 0.995
_diffrn_measured_fraction_theta_max 0.995
_diffrn_measurement_device_type 'Bruker APEX-II CCD'
_diffrn_measurement_method '\f and \w scans'
_diffrn_radiation_type CuK\a
_diffrn_radiation_wavelength 1.54178
_diffrn_reflns_av_unetI/netI 0.0147
_diffrn_reflns_Laue_measured_fraction_full 0.995
_diffrn_reflns_Laue_measured_fraction_max 0.995
_diffrn_reflns_limit_h_max 7
_diffrn_reflns_limit_h_min -7
_diffrn_reflns_limit_k_max 15
_diffrn_reflns_limit_k_min -15
_diffrn_reflns_limit_l_max 17
_diffrn_reflns_limit_l_min -16
_diffrn_reflns_number 2081
_diffrn_reflns_point_group_measured_fraction_full 0.994
_diffrn_reflns_point_group_measured_fraction_max 0.993
_diffrn_reflns_theta_full 67.679
_diffrn_reflns_theta_max 68.607
_diffrn_reflns_theta_min 4.694
_exptl_absorpt_coefficient_mu 0.632
_exptl_absorpt_correction_T_max 0.759796
_exptl_absorpt_correction_T_min 0.569498
_exptl_absorpt_correction_type 'Multi-scan, Twinabs'
_exptl_absorpt_process_details 'TWINABS V2012/1 (Sheldrick, 2012)'
_exptl_crystal_colour orange
_exptl_crystal_density_diffrn 1.300
_exptl_crystal_description Irregular_Block1
_exptl_crystal_F_000 464
_exptl_crystal_size_max 0.802
_exptl_crystal_size_mid 0.645
_exptl_crystal_size_min 0.395
_refine_diff_density_max 0.137
_refine_diff_density_min -0.121
_refine_diff_density_rms 0.028
_refine_ls_abs_structure_details
; 
 Flack x determined using 850 quotients [(I+)-(I-)]/[(I+)+(I-)] 
 (Parsons, Flack and Wagner, Acta Cryst. B69 (2013) 249-259). 
;
_refine_ls_abs_structure_Flack -0.1(2)
_refine_ls_extinction_method none
_refine_ls_goodness_of_fit_ref 1.053
_refine_ls_hydrogen_treatment refall
_refine_ls_matrix_type full
_refine_ls_number_parameters 198
_refine_ls_number_reflns 2081
_refine_ls_number_restraints 0
_refine_ls_restrained_S_all 1.053
_refine_ls_R_factor_all 0.0272
_refine_ls_R_factor_gt 0.0272
_refine_ls_shift/su_max 0.000
_refine_ls_shift/su_mean 0.000
_refine_ls_structure_factor_coef Fsqd
_refine_ls_weighting_details 'w=1/[\s^2^(Fo^2^)+(0.0485P)^2^+0.1538P] where P=(Fo^2^+2Fc^2^)/3'
_refine_ls_weighting_scheme calc
_refine_ls_wR_factor_gt 0.0729
_refine_ls_wR_factor_ref 0.0729
_reflns_Friedel_coverage 0.692
_reflns_Friedel_fraction_full 0.993
_reflns_Friedel_fraction_max 0.990
_reflns_number_gt 2078
_reflns_number_total 2081
_reflns_threshold_expression 'I > 2\s(I)'
_cod_data_source_file jo6b00338_si_002.cif
_cod_data_source_block TP17TW41
_cod_database_code 4036701
_shelx_shelxl_version_number 2014/7
_shelx_space_group_comment
; 
The symmetry employed for this shelxl refinement is uniquely defined 
by the following loop, which should always be used as a source of 
symmetry information in preference to the above space-group names. 
They are only intended as comments. 
;
_shelx_estimated_absorpt_t_min 0.631
_shelx_estimated_absorpt_t_max 0.788

loop_
_space_group_symop_operation_xyz
'x, y, z'
'-x+1/2, -y, z+1/2'
'-x, y+1/2, -z+1/2'
'x+1/2, -y+1/2, -z'

loop_
_atom_site_label
_atom_site_type_symbol
_atom_site_fract_x
_atom_site_fract_y
_atom_site_fract_z
_atom_site_U_iso_or_equiv
_atom_site_adp_type
_atom_site_occupancy
_atom_site_site_symmetry_order
_atom_site_calc_flag
C1 C 0.2949(3) 0.66965(12) 0.31741(11) 0.0241(3) Uani 1 1 d
N1 N 0.3680(2) 0.73895(11) 0.35867(10) 0.0292(3) Uani 1 1 d
C2 C 0.1874(2) 0.59100(12) 0.26130(10) 0.0219(3) Uani 1 1 d
C3 C 0.0024(3) 0.62261(13) 0.21533(10) 0.0246(3) Uani 1 1 d
H3 H -0.042(3) 0.6974(14) 0.2237(13) 0.028(5) Uiso 1 1 d
C4 C -0.1079(3) 0.55190(14) 0.15900(11) 0.0271(4) Uani 1 1 d
H4 H -0.236(3) 0.5726(16) 0.1290(14) 0.035(5) Uiso 1 1 d
C5 C -0.0343(3) 0.44933(13) 0.14861(11) 0.0265(3) Uani 1 1 d
H5 H -0.107(3) 0.3990(16) 0.1088(16) 0.037(5) Uiso 1 1 d
C6 C 0.1494(3) 0.41771(13) 0.19422(11) 0.0247(3) Uani 1 1 d
H6 H 0.206(3) 0.3454(16) 0.1856(14) 0.028(5) Uiso 1 1 d
C7 C 0.2644(2) 0.48720(12) 0.25125(10) 0.0217(3) Uani 1 1 d
C8 C 0.4584(2) 0.44925(12) 0.29676(10) 0.0235(3) Uani 1 1 d
H8 H 0.497(4) 0.3791(17) 0.2783(14) 0.035(5) Uiso 1 1 d
N8 N 0.5603(2) 0.50554(10) 0.35536(9) 0.0227(3) Uani 1 1 d
C9 C 0.7458(2) 0.46965(12) 0.40020(10) 0.0221(3) Uani 1 1 d
C10 C 0.8097(3) 0.36447(13) 0.40730(11) 0.0253(3) Uani 1 1 d
H10 H 0.724(3) 0.3087(16) 0.3774(14) 0.034(5) Uiso 1 1 d
C11 C 0.9916(3) 0.33699(13) 0.45619(11) 0.0274(3) Uani 1 1 d
H11 H 1.032(3) 0.2640(16) 0.4599(14) 0.034(5) Uiso 1 1 d
C12 C 1.1126(3) 0.41602(14) 0.49850(11) 0.0273(4) Uani 1 1 d
H12 H 1.240(3) 0.3975(15) 0.5304(14) 0.028(5) Uiso 1 1 d
C13 C 1.0522(3) 0.52033(13) 0.49220(11) 0.0261(4) Uani 1 1 d
H13 H 1.141(4) 0.5751(18) 0.5225(17) 0.047(6) Uiso 1 1 d
C14 C 0.8677(2) 0.54937(12) 0.44404(10) 0.0226(3) Uani 1 1 d
N14 N 0.8105(2) 0.65456(11) 0.43576(9) 0.0254(3) Uani 1 1 d
H14A H 0.850(4) 0.6972(16) 0.4857(16) 0.036(5) Uiso 1 1 d
H14B H 0.675(4) 0.6640(17) 0.4153(15) 0.037(5) Uiso 1 1 d

loop_
_atom_site_aniso_label
_atom_site_aniso_U_11
_atom_site_aniso_U_22
_atom_site_aniso_U_33
_atom_site_aniso_U_23
_atom_site_aniso_U_13
_atom_site_aniso_U_12
C1 0.0245(7) 0.0256(7) 0.0222(7) 0.0003(6) 0.0006(6) 0.0042(6)
N1 0.0307(8) 0.0260(7) 0.0308(7) -0.0050(6) -0.0042(6) 0.0041(6)
C2 0.0208(7) 0.0269(7) 0.0179(7) 0.0000(6) 0.0021(6) -0.0021(6)
C3 0.0231(7) 0.0300(8) 0.0206(7) 0.0019(6) 0.0019(6) 0.0014(6)
C4 0.0217(8) 0.0378(9) 0.0220(7) 0.0040(6) -0.0018(6) -0.0025(7)
C5 0.0260(8) 0.0320(8) 0.0216(7) 0.0009(6) -0.0006(6) -0.0082(7)
C6 0.0269(8) 0.0255(7) 0.0216(7) 0.0012(6) 0.0011(6) -0.0040(6)
C7 0.0204(7) 0.0268(7) 0.0180(7) 0.0009(6) 0.0022(6) -0.0024(6)
C8 0.0253(7) 0.0227(7) 0.0225(7) -0.0017(6) 0.0011(6) 0.0014(6)
N8 0.0202(6) 0.0249(6) 0.0231(6) 0.0007(5) -0.0001(5) -0.0002(5)
C9 0.0194(7) 0.0288(8) 0.0182(6) 0.0008(6) 0.0013(6) -0.0002(6)
C10 0.0259(8) 0.0276(8) 0.0223(7) -0.0003(6) -0.0003(6) 0.0000(6)
C11 0.0276(8) 0.0299(8) 0.0246(7) 0.0021(6) 0.0000(7) 0.0035(7)
C12 0.0224(8) 0.0381(9) 0.0214(7) 0.0033(7) -0.0014(6) 0.0019(7)
C13 0.0243(8) 0.0336(9) 0.0205(7) 0.0008(6) -0.0011(6) -0.0047(7)
C14 0.0226(7) 0.0277(8) 0.0176(7) 0.0007(6) 0.0033(6) -0.0019(6)
N14 0.0256(7) 0.0260(6) 0.0245(7) -0.0021(5) -0.0016(6) -0.0021(6)

loop_
_atom_type_symbol
_atom_type_description
_atom_type_scat_dispersion_real
_atom_type_scat_dispersion_imag
_atom_type_scat_source
C C 0.0181 0.0091 'International Tables Vol C Tables 4.2.6.8 and 6.1.1.4'
H H 0.0000 0.0000 'International Tables Vol C Tables 4.2.6.8 and 6.1.1.4'
N N 0.0311 0.0180 'International Tables Vol C Tables 4.2.6.8 and 6.1.1.4'

loop_
_geom_angle_atom_site_label_1
_geom_angle_atom_site_label_2
_geom_angle_atom_site_label_3
_geom_angle
N1 C1 C2 173.75(17)
C3 C2 C7 120.74(14)
C3 C2 C1 116.85(14)
C7 C2 C1 122.40(14)
C4 C3 C2 120.18(15)
C4 C3 H3 122.6(11)
C2 C3 H3 117.2(11)
C3 C4 C5 119.76(15)
C3 C4 H4 120.4(12)
C5 C4 H4 119.8(12)
C4 C5 C6 120.18(15)
C4 C5 H5 121.2(12)
C6 C5 H5 118.6(13)
C5 C6 C7 121.43(15)
C5 C6 H6 120.9(12)
C7 C6 H6 117.7(12)
C6 C7 C2 117.71(14)
C6 C7 C8 118.79(13)
C2 C7 C8 123.50(13)
N8 C8 C7 121.78(14)
N8 C8 H8 124.7(13)
C7 C8 H8 113.5(13)
C8 N8 C9 122.33(14)
C10 C9 N8 125.58(14)
C10 C9 C14 119.49(14)
N8 C9 C14 114.88(13)
C11 C10 C9 121.07(15)
C11 C10 H10 119.3(12)
C9 C10 H10 119.6(12)
C10 C11 C12 119.25(15)
C10 C11 H11 119.3(13)
C12 C11 H11 121.4(13)
C13 C12 C11 120.55(15)
C13 C12 H12 120.1(12)
C11 C12 H12 119.4(12)
C12 C13 C14 120.96(15)
C12 C13 H13 119.1(14)
C14 C13 H13 119.9(14)
N14 C14 C13 120.76(14)
N14 C14 C9 120.50(14)
C13 C14 C9 118.67(14)
C14 N14 H14A 115.4(13)
C14 N14 H14B 113.5(14)
H14A N14 H14B 114.7(19)

loop_
_geom_bond_atom_site_label_1
_geom_bond_atom_site_label_2
_geom_bond_distance
C1 N1 1.150(2)
C1 C2 1.443(2)
C2 C3 1.397(2)
C2 C7 1.410(2)
C3 C4 1.386(2)
C3 H3 0.997(18)
C4 C5 1.388(2)
C4 H4 0.95(2)
C5 C6 1.388(2)
C5 H5 0.97(2)
C6 C7 1.397(2)
C6 H6 0.99(2)
C7 C8 1.467(2)
C8 N8 1.267(2)
C8 H8 0.96(2)
N8 C9 1.4093(19)
C9 C10 1.396(2)
C9 C14 1.413(2)
C10 C11 1.386(2)
C10 H10 0.98(2)
C11 C12 1.395(2)
C11 H11 0.96(2)
C12 C13 1.378(2)
C12 H12 0.95(2)
C13 C14 1.401(2)
C13 H13 0.99(2)
C14 N14 1.386(2)
N14 H14A 0.92(2)
N14 H14B 0.91(2)

loop_
_geom_hbond_atom_site_label_D
_geom_hbond_atom_site_label_H
_geom_hbond_atom_site_label_A
_geom_hbond_distance_DH
_geom_hbond_distance_HA
_geom_hbond_distance_DA
_geom_hbond_angle_DHA
_geom_hbond_site_symmetry_A
N14 H14B N1 0.91(2) 2.31(2) 3.190(2) 162.8(19) .
N14 H14A N1 0.92(2) 2.34(2) 3.215(2) 158.7(17) 4_566
N14 H14B N1 0.91(2) 2.31(2) 3.190(2) 162.8(19) .
N14 H14A N1 0.92(2) 2.34(2) 3.215(2) 158.7(17) 4_566

loop_
_geom_torsion_atom_site_label_1
_geom_torsion_atom_site_label_2
_geom_torsion_atom_site_label_3
_geom_torsion_atom_site_label_4
_geom_torsion
C7 C2 C3 C4 0.0(2)
C1 C2 C3 C4 179.03(14)
C2 C3 C4 C5 0.2(2)
C3 C4 C5 C6 -0.2(2)
C4 C5 C6 C7 0.0(2)
C5 C6 C7 C2 0.2(2)
C5 C6 C7 C8 -179.40(13)
C3 C2 C7 C6 -0.1(2)
C1 C2 C7 C6 -179.16(14)
C3 C2 C7 C8 179.39(13)
C1 C2 C7 C8 0.4(2)
C6 C7 C8 N8 -174.13(14)
C2 C7 C8 N8 6.3(2)
C7 C8 N8 C9 179.41(13)
C8 N8 C9 C10 -17.9(2)
C8 N8 C9 C14 164.81(14)
N8 C9 C10 C11 -177.51(14)
C14 C9 C10 C11 -0.4(2)
C9 C10 C11 C12 -0.3(2)
C10 C11 C12 C13 0.2(2)
C11 C12 C13 C14 0.5(2)
C12 C13 C14 N14 -178.31(15)
C12 C13 C14 C9 -1.2(2)
C10 C9 C14 N14 178.23(14)
N8 C9 C14 N14 -4.3(2)
C10 C9 C14 C13 1.1(2)
N8 C9 C14 C13 178.53(13)
